data_7126013
loop_
_publ_author_name
'Johnson, Stuart'
'Kov\'acs, Ervin'
'Greaney, Michael F.'

_publ_section_title
;
 Arylation and alkenylation of activated alkyl halides using sulfonamides.
;
_journal_issue 21
_journal_name_full 'Chemical communications (Cambridge, England)'
_journal_page_first 3222
_journal_page_last 3224
_journal_paper_doi 10.1039/d0cc00220h
_journal_volume 56
_journal_year 2020
_chemical_formula_moiety 'C17 H18 N2 O4'
_chemical_formula_sum 'C17 H18 N2 O4'
_chemical_formula_weight 314.33
_space_group_crystal_system monoclinic
_space_group_IT_number 15
_space_group_name_Hall '-C 2yc'
_space_group_name_H-M_alt 'C 1 2/c 1'
_atom_sites_solution_hydrogens mixed
_atom_sites_solution_primary dual
_audit_creation_date 2018-08-01
_audit_creation_method
;
Olex2 1.2
(compiled 2018.05.18 svn.r3508 for OlexSys, GUI svn.r5497)
;
_audit_update_record
;
2020-01-08 deposited with the CCDC.	2020-02-11 downloaded from the CCDC.
;
_cell_angle_alpha 90
_cell_angle_beta 103.389(3)
_cell_angle_gamma 90
_cell_formula_units_Z 16
_cell_length_a 18.8960(5)
_cell_length_b 15.0948(3)
_cell_length_c 22.5368(7)
_cell_measurement_reflns_used 8714
_cell_measurement_temperature 150.00(10)
_cell_measurement_theta_max 28.4180
_cell_measurement_theta_min 1.7410
_cell_volume 6253.5(3)
_computing_cell_refinement 'CrysAlisPro 1.171.40.14d (Rigaku OD, 2018)'
_computing_data_collection 'CrysAlisPro 1.171.40.14d (Rigaku OD, 2018)'
_computing_data_reduction 'CrysAlisPro 1.171.40.14d (Rigaku OD, 2018)'
_computing_molecular_graphics 'Olex2 (Dolomanov et al., 2009)'
_computing_publication_material 'Olex2 (Dolomanov et al., 2009)'
_computing_structure_refinement 'ShelXL (Sheldrick, 2015)'
_computing_structure_solution 'ShelXT (Sheldrick, 2015)'
_diffrn_ambient_environment N~2~
_diffrn_ambient_temperature 150.00(10)
_diffrn_detector 'CCD plate'
_diffrn_measured_fraction_theta_full 1.000
_diffrn_measured_fraction_theta_max 0.775
_diffrn_measurement_details
;
List of Runs (angles in degrees, time in seconds):

  # Type    Start    End  Width  t~exp~   \w     \q     \k     \f   Frames
#--------------------------------------------------------------------------
  1  \w    -20.00  56.00   1.00   20.00    --   -7.80  63.00 102.00   76
  2  \w    -86.00  26.00   1.00   20.00    --   -7.80 -63.00 -33.00  112
  3  \w    -82.00   2.00   1.00   20.00    --    5.00 -57.00 -90.00   84
;
_diffrn_measurement_device 'four-circle diffractometer'
_diffrn_measurement_device_type 'XtaLAB AFC11 (RINC): Kappa single'
_diffrn_measurement_method '\w scans'
_diffrn_orient_matrix_type 'CrysAlisPro convention (1999,Acta A55,543-557)'
_diffrn_orient_matrix_UB_11 -0.0098926000
_diffrn_orient_matrix_UB_12 -0.0285258000
_diffrn_orient_matrix_UB_13 -0.0255915000
_diffrn_orient_matrix_UB_21 -0.0270777000
_diffrn_orient_matrix_UB_22 -0.0196244000
_diffrn_orient_matrix_UB_23 0.0128993000
_diffrn_orient_matrix_UB_31 -0.0256385000
_diffrn_orient_matrix_UB_32 0.0317684000
_diffrn_orient_matrix_UB_33 -0.0150211000
_diffrn_radiation_monochromator mirror
_diffrn_radiation_probe x-ray
_diffrn_radiation_type MoK\a
_diffrn_radiation_wavelength 0.71073
_diffrn_reflns_av_R_equivalents 0.0310
_diffrn_reflns_av_unetI/netI 0.0392
_diffrn_reflns_Laue_measured_fraction_full 1.000
_diffrn_reflns_Laue_measured_fraction_max 0.775
_diffrn_reflns_limit_h_max 25
_diffrn_reflns_limit_h_min -23
_diffrn_reflns_limit_k_max 20
_diffrn_reflns_limit_k_min -17
_diffrn_reflns_limit_l_max 28
_diffrn_reflns_limit_l_min -25
_diffrn_reflns_number 25600
_diffrn_reflns_point_group_measured_fraction_full 1.000
_diffrn_reflns_point_group_measured_fraction_max 0.775
_diffrn_reflns_theta_full 26.000
_diffrn_reflns_theta_max 30.640
_diffrn_reflns_theta_min 1.746
_diffrn_source 'Rotating-anode X-ray tube (dual wavelength)'
_diffrn_source_type 'Rigaku (Mo) X-ray DW Source'
_exptl_absorpt_coefficient_mu 0.096
_exptl_absorpt_correction_T_max 1.00000
_exptl_absorpt_correction_T_min 0.58807
_exptl_absorpt_correction_type multi-scan
_exptl_absorpt_process_details
;
CrysAlisPro 1.171.40.14d (Rigaku Oxford Diffraction, 2018)
Empirical absorption correction using spherical harmonics,
 implemented in SCALE3 ABSPACK scaling algorithm.
;
_exptl_crystal_colour 'clear light colourless'
_exptl_crystal_colour_lustre clear
_exptl_crystal_colour_modifier light
_exptl_crystal_colour_primary colourless
_exptl_crystal_density_diffrn 1.335
_exptl_crystal_description block
_exptl_crystal_F_000 2656
_exptl_crystal_size_max 0.35
_exptl_crystal_size_mid 0.3
_exptl_crystal_size_min 0.3
_refine_diff_density_max 0.445
_refine_diff_density_min -0.325
_refine_diff_density_rms 0.048
_refine_ls_extinction_method none
_refine_ls_goodness_of_fit_ref 1.052
_refine_ls_hydrogen_treatment constr
_refine_ls_matrix_type full
_refine_ls_number_parameters 419
_refine_ls_number_reflns 7484
_refine_ls_number_restraints 0
_refine_ls_restrained_S_all 1.052
_refine_ls_R_factor_all 0.0793
_refine_ls_R_factor_gt 0.0587
_refine_ls_shift/su_max 0.000
_refine_ls_shift/su_mean 0.000
_refine_ls_structure_factor_coef Fsqd
_refine_ls_weighting_details 'w=1/[\s^2^(Fo^2^)+(0.0474P)^2^+9.0095P] where P=(Fo^2^+2Fc^2^)/3'
_refine_ls_weighting_scheme calc
_refine_ls_wR_factor_gt 0.1271
_refine_ls_wR_factor_ref 0.1370
_reflns_Friedel_coverage 0.000
_reflns_number_gt 5860
_reflns_number_total 7484
_reflns_threshold_expression 'I > 2\s(I)'
_cod_data_source_file d0cc00220h2.cif
_cod_data_source_block s5292r
_cod_depositor_comments
;
          Adding full bibliography for 7126013.cif.

2024-12-16
Z value and formula fixed to values more according to usual
chemical conventions.                 miguel
;
_cod_original_formula_sum 'C34 H36 N4 O8'
_cod_original_formula_weight 628.67
_cod_original_formula_moiety '2(C17 H18 N2 O4)'
_cod_original_formula_units_Z 8
_cod_database_code 7126013
_shelxl_version_number 2014/6
_chemical_oxdiff_usercomment grh
_shelx_space_group_comment
;
The symmetry employed for this shelxl refinement is uniquely defined
by the following loop, which should always be used as a source of
symmetry information in preference to the above space-group names.
They are only intended as comments.
;
_shelx_estimated_absorpt_t_max 0.972
_shelx_estimated_absorpt_t_min 0.967
_reflns_odcompleteness_completeness 99.79
_reflns_odcompleteness_iscentric 1
_reflns_odcompleteness_theta 26.32
_olex2_refinement_description
;
1. Fixed Uiso
 At 1.2 times of:
  All C(H) groups, All C(H,H) groups
 At 1.5 times of:
  All C(H,H,H) groups, All N(H) groups
2.a Riding coordinates:
 N13(H13), N36(H36)
2.b Secondary CH2 refined with riding coordinates:
 C10(H10A,H10B), C33(H33A,H33B)
2.c Aromatic/amide H refined with riding coordinates:
 C2(H2), C19(H19), C46(H46), C22(H22), C23(H23), C3(H3), C5(H5), C21(H21),
 C20(H20), C6(H6), C25(H25), C42(H42), C29(H29), C45(H45), C28(H28), C26(H26),
 C44(H44), C43(H43)
2.d Idealised Me refined as rotating group:
 C14(H14A,H14B,H14C), C37(H37A,H37B,H37C), C11(H11A,H11B,H11C), C34(H34A,H34B,
 H34C)
;
_olex2_submission_special_instructions 'No special instructions were received'
_oxdiff_exptl_absorpt_empirical_details
;
Empirical correction (ABSPACK) includes:
- Absorption correction using spherical harmonics
- Frame scaling
;
_oxdiff_exptl_absorpt_empirical_full_max 2.258
_oxdiff_exptl_absorpt_empirical_full_min 0.569

loop_
_space_group_symop_operation_xyz
'x, y, z'
'-x, y, -z+1/2'
'x+1/2, y+1/2, z'
'-x+1/2, y+1/2, -z+1/2'
'-x, -y, -z'
'x, -y, z-1/2'
'-x+1/2, -y+1/2, -z'
'x+1/2, -y+1/2, z-1/2'

loop_
_atom_site_label
_atom_site_type_symbol
_atom_site_fract_x
_atom_site_fract_y
_atom_site_fract_z
_atom_site_U_iso_or_equiv
_atom_site_adp_type
_atom_site_occupancy
_atom_site_site_symmetry_order
_atom_site_calc_flag
_atom_site_refinement_flags_posn
_atom_site_refinement_flags_adp
_atom_site_refinement_flags_occupancy
_atom_site_disorder_assembly
_atom_site_disorder_group
O9 O 0.37885(7) 0.93087(8) 0.47287(6) 0.0277(3) Uani 1 1 d . . . . .
O12 O 0.26796(7) 0.89375(9) 0.41810(7) 0.0335(3) Uani 1 1 d . . . . .
O32 O 0.46305(8) 0.22044(9) 0.37834(6) 0.0357(3) Uani 1 1 d . . . . .
O35 O 0.41674(8) 0.26152(9) 0.28139(6) 0.0355(3) Uani 1 1 d . . . . .
N13 N 0.39944(8) 0.75337(9) 0.50099(6) 0.0218(3) Uani 1 1 d . . . . .
H13 H 0.4365 0.7917 0.5128 0.033 Uiso 1 1 d R . . . .
N36 N 0.51418(8) 0.39938(10) 0.38771(7) 0.0253(3) Uani 1 1 d . . . . .
H36 H 0.5329 0.3626 0.4209 0.038 Uiso 1 1 d R . . . .
O17 O 0.17334(9) 0.43978(10) 0.33698(8) 0.0520(4) Uani 1 1 d . . . . .
O16 O 0.14195(9) 0.52484(10) 0.25864(7) 0.0499(4) Uani 1 1 d . . . . .
N15 N 0.17572(9) 0.51009(11) 0.31123(8) 0.0332(4) Uani 1 1 d . . . . .
N38 N 0.29290(11) 0.64213(13) 0.19581(9) 0.0429(4) Uani 1 1 d . . . . .
O40 O 0.31431(10) 0.71870(12) 0.20419(10) 0.0715(6) Uani 1 1 d . . . . .
C18 C 0.42526(9) 0.79096(11) 0.40184(8) 0.0209(3) Uani 1 1 d . . . . .
C2 C 0.31716(9) 0.62576(11) 0.42757(8) 0.0227(3) Uani 1 1 d . . . . .
H2 H 0.3514 0.6121 0.4632 0.027 Uiso 1 1 calc R . . . .
C8 C 0.33011(9) 0.87435(11) 0.44034(8) 0.0224(3) Uani 1 1 d . . . . .
C19 C 0.41800(10) 0.85158(11) 0.35417(8) 0.0248(4) Uani 1 1 d . . . . .
H19 H 0.3781 0.8894 0.3455 0.030 Uiso 1 1 calc R . . . .
C46 C 0.41961(10) 0.42480(12) 0.46520(8) 0.0267(4) Uani 1 1 d . . . . .
H46 H 0.4608 0.4600 0.4689 0.032 Uiso 1 1 calc R . . . .
C1 C 0.31185(9) 0.71243(11) 0.40557(8) 0.0201(3) Uani 1 1 d . . . . .
C41 C 0.39694(9) 0.37180(11) 0.41401(8) 0.0232(4) Uani 1 1 d . . . . .
C24 C 0.40016(10) 0.44302(11) 0.31591(8) 0.0235(4) Uani 1 1 d . . . . .
C22 C 0.53661(10) 0.73926(12) 0.37894(8) 0.0278(4) Uani 1 1 d . . . . .
H22 H 0.5765 0.7014 0.3873 0.033 Uiso 1 1 calc R . . . .
C7 C 0.36642(9) 0.78245(11) 0.43835(8) 0.0207(3) Uani 1 1 d . . . . .
C4 C 0.22264(9) 0.58078(11) 0.34392(8) 0.0246(4) Uani 1 1 d . . . . .
C23 C 0.48481(10) 0.73429(12) 0.41374(8) 0.0251(4) Uani 1 1 d . . . . .
H23 H 0.4900 0.6929 0.4450 0.030 Uiso 1 1 calc R . . . .
C3 C 0.27221(9) 0.55966(11) 0.39707(8) 0.0242(4) Uani 1 1 d . . . . .
H3 H 0.2755 0.5021 0.4122 0.029 Uiso 1 1 calc R . . . .
C31 C 0.43615(10) 0.27991(12) 0.33456(8) 0.0268(4) Uani 1 1 d . . . . .
C14 C 0.35007(10) 0.75898(13) 0.54222(8) 0.0274(4) Uani 1 1 d . . . . .
H14A H 0.3123 0.7154 0.5308 0.041 Uiso 1 1 calc GR . . . .
H14B H 0.3288 0.8170 0.5396 0.041 Uiso 1 1 calc GR . . . .
H14C H 0.3767 0.7482 0.5833 0.041 Uiso 1 1 calc GR . . . .
C5 C 0.21630(10) 0.66559(12) 0.32014(9) 0.0272(4) Uani 1 1 d . . . . .
H5 H 0.1825 0.6784 0.2841 0.033 Uiso 1 1 calc R . . . .
C30 C 0.43786(9) 0.37360(11) 0.36272(8) 0.0226(3) Uani 1 1 d . . . . .
C21 C 0.52936(10) 0.80009(12) 0.33193(9) 0.0284(4) Uani 1 1 d . . . . .
H21 H 0.5642 0.8034 0.3089 0.034 Uiso 1 1 calc R . . . .
O39 O 0.23960(13) 0.62095(13) 0.15634(9) 0.0812(7) Uani 1 1 d . . . . .
C20 C 0.46970(10) 0.85594(12) 0.31968(8) 0.0282(4) Uani 1 1 d . . . . .
H20 H 0.4643 0.8967 0.2880 0.034 Uiso 1 1 calc R . . . .
C6 C 0.26132(10) 0.73101(12) 0.35122(8) 0.0254(4) Uani 1 1 d . . . . .
H6 H 0.2579 0.7883 0.3357 0.030 Uiso 1 1 calc R . . . .
C25 C 0.33728(10) 0.42349(12) 0.27143(9) 0.0293(4) Uani 1 1 d . . . . .
H25 H 0.3183 0.3664 0.2686 0.035 Uiso 1 1 calc R . . . .
C42 C 0.33416(11) 0.32113(12) 0.40877(9) 0.0308(4) Uani 1 1 d . . . . .
H42 H 0.3178 0.2860 0.3745 0.037 Uiso 1 1 calc R . . . .
C29 C 0.42569(10) 0.53005(12) 0.32103(9) 0.0289(4) Uani 1 1 d . . . . .
H29 H 0.4667 0.5442 0.3512 0.035 Uiso 1 1 calc R . . . .
C45 C 0.38150(11) 0.42586(13) 0.51104(9) 0.0329(4) Uani 1 1 d . . . . .
H45 H 0.3975 0.4612 0.5453 0.039 Uiso 1 1 calc R . . . .
C28 C 0.39109(11) 0.59585(13) 0.28210(9) 0.0321(4) Uani 1 1 d . . . . .
H28 H 0.4083 0.6538 0.2859 0.039 Uiso 1 1 calc R . . . .
C26 C 0.30292(11) 0.48820(13) 0.23150(9) 0.0320(4) Uani 1 1 d . . . . .
H26 H 0.2620 0.4746 0.2011 0.038 Uiso 1 1 calc R . . . .
C27 C 0.33037(11) 0.57311(13) 0.23748(9) 0.0312(4) Uani 1 1 d . . . . .
C44 C 0.31957(12) 0.37436(14) 0.50569(9) 0.0353(5) Uani 1 1 d . . . . .
H44 H 0.2941 0.3745 0.5364 0.042 Uiso 1 1 calc R . . . .
C37 C 0.56110(11) 0.39534(14) 0.34411(9) 0.0340(4) Uani 1 1 d . . . . .
H37A H 0.5454 0.4387 0.3127 0.051 Uiso 1 1 calc GR . . . .
H37B H 0.5581 0.3374 0.3262 0.051 Uiso 1 1 calc GR . . . .
H37C H 0.6105 0.4073 0.3650 0.051 Uiso 1 1 calc GR . . . .
C10 C 0.35115(12) 1.01951(12) 0.48008(10) 0.0368(5) Uani 1 1 d . . . . .
H10A H 0.3094 1.0160 0.4982 0.044 Uiso 1 1 calc R . . . .
H10B H 0.3361 1.0482 0.4407 0.044 Uiso 1 1 calc R . . . .
C43 C 0.29603(11) 0.32282(14) 0.45426(10) 0.0372(5) Uani 1 1 d . . . . .
H43 H 0.2541 0.2889 0.4502 0.045 Uiso 1 1 calc R . . . .
C33 C 0.46196(12) 0.12765(13) 0.35920(11) 0.0396(5) Uani 1 1 d . . . . .
H33A H 0.4197 0.1173 0.3262 0.047 Uiso 1 1 calc R . . . .
H33B H 0.4581 0.0896 0.3930 0.047 Uiso 1 1 calc R . . . .
C11 C 0.41078(15) 1.07131(16) 0.52050(12) 0.0537(6) Uani 1 1 d . . . . .
H11A H 0.4534 1.0696 0.5042 0.081 Uiso 1 1 calc GR . . . .
H11B H 0.4217 1.0460 0.5607 0.081 Uiso 1 1 calc GR . . . .
H11C H 0.3955 1.1316 0.5226 0.081 Uiso 1 1 calc GR . . . .
C34 C 0.52854(14) 0.10504(15) 0.33870(12) 0.0508(6) Uani 1 1 d . . . . .
H34A H 0.5334 0.1442 0.3063 0.076 Uiso 1 1 calc GR . . . .
H34B H 0.5254 0.0450 0.3243 0.076 Uiso 1 1 calc GR . . . .
H34C H 0.5701 0.1112 0.3722 0.076 Uiso 1 1 calc GR . . . .

loop_
_atom_site_aniso_label
_atom_site_aniso_U_11
_atom_site_aniso_U_22
_atom_site_aniso_U_33
_atom_site_aniso_U_23
_atom_site_aniso_U_13
_atom_site_aniso_U_12
O9 0.0241(6) 0.0228(6) 0.0337(7) -0.0071(5) 0.0018(5) 0.0000(5)
O12 0.0231(7) 0.0278(7) 0.0452(8) -0.0019(6) -0.0011(6) 0.0038(5)
O32 0.0447(8) 0.0251(7) 0.0317(8) -0.0031(5) -0.0027(6) 0.0081(6)
O35 0.0409(8) 0.0335(7) 0.0274(7) -0.0083(6) -0.0020(6) 0.0027(6)
N13 0.0185(7) 0.0269(7) 0.0181(7) 0.0000(5) 0.0000(6) -0.0007(5)
N36 0.0194(7) 0.0309(8) 0.0232(8) 0.0005(6) -0.0002(6) -0.0001(6)
O17 0.0510(10) 0.0311(8) 0.0623(11) 0.0050(7) -0.0109(8) -0.0161(7)
O16 0.0512(10) 0.0421(9) 0.0425(9) -0.0082(7) -0.0175(8) -0.0044(7)
N15 0.0269(8) 0.0278(9) 0.0395(10) -0.0052(7) -0.0033(7) -0.0016(6)
N38 0.0417(11) 0.0437(11) 0.0390(11) 0.0113(8) 0.0003(9) 0.0095(8)
O40 0.0566(12) 0.0469(11) 0.0956(16) 0.0383(10) -0.0142(11) -0.0075(9)
C18 0.0194(8) 0.0210(8) 0.0208(8) -0.0029(6) 0.0015(7) -0.0031(6)
C2 0.0207(8) 0.0243(9) 0.0210(9) 0.0015(6) 0.0003(7) 0.0027(6)
C8 0.0227(9) 0.0225(8) 0.0219(9) 0.0009(6) 0.0051(7) 0.0000(6)
C19 0.0252(9) 0.0233(9) 0.0236(9) 0.0005(7) 0.0011(7) 0.0036(7)
C46 0.0242(9) 0.0269(9) 0.0249(9) -0.0007(7) -0.0023(7) 0.0016(7)
C1 0.0169(8) 0.0222(8) 0.0205(8) -0.0009(6) 0.0028(7) 0.0009(6)
C41 0.0243(9) 0.0193(8) 0.0228(9) 0.0014(6) -0.0009(7) 0.0023(6)
C24 0.0243(9) 0.0254(9) 0.0194(8) -0.0009(6) 0.0025(7) 0.0027(7)
C22 0.0214(9) 0.0327(10) 0.0280(10) 0.0011(7) 0.0031(7) 0.0047(7)
C7 0.0184(8) 0.0220(8) 0.0195(8) -0.0003(6) -0.0002(7) 0.0006(6)
C4 0.0205(8) 0.0244(9) 0.0268(9) -0.0039(7) 0.0014(7) -0.0007(6)
C23 0.0239(9) 0.0269(9) 0.0233(9) 0.0036(7) 0.0028(7) 0.0016(7)
C3 0.0243(9) 0.0202(8) 0.0273(9) 0.0019(7) 0.0041(7) 0.0019(6)
C31 0.0242(9) 0.0275(9) 0.0262(10) -0.0042(7) 0.0007(7) 0.0008(7)
C14 0.0248(9) 0.0352(10) 0.0209(9) 0.0009(7) 0.0029(7) 0.0025(7)
C5 0.0242(9) 0.0272(9) 0.0256(9) 0.0010(7) -0.0039(7) 0.0022(7)
C30 0.0215(8) 0.0213(8) 0.0209(9) -0.0029(6) -0.0033(7) -0.0001(6)
C21 0.0276(9) 0.0332(10) 0.0259(9) -0.0024(7) 0.0093(8) -0.0037(7)
O39 0.0945(16) 0.0541(11) 0.0633(13) 0.0044(9) -0.0463(12) 0.0159(11)
C20 0.0358(10) 0.0255(9) 0.0227(9) 0.0028(7) 0.0058(8) -0.0009(7)
C6 0.0268(9) 0.0221(8) 0.0242(9) 0.0037(7) -0.0003(7) 0.0007(7)
C25 0.0280(10) 0.0271(9) 0.0287(10) -0.0046(7) -0.0017(8) 0.0010(7)
C42 0.0331(10) 0.0259(9) 0.0308(10) -0.0002(7) 0.0020(8) -0.0047(7)
C29 0.0260(9) 0.0295(10) 0.0269(10) -0.0010(7) -0.0028(8) -0.0016(7)
C45 0.0388(11) 0.0342(10) 0.0227(9) 0.0012(7) 0.0012(8) 0.0127(8)
C28 0.0314(10) 0.0270(9) 0.0355(11) 0.0035(8) 0.0028(8) -0.0006(8)
C26 0.0284(10) 0.0355(10) 0.0269(10) -0.0042(8) -0.0044(8) 0.0044(8)
C27 0.0310(10) 0.0348(10) 0.0264(10) 0.0055(8) 0.0036(8) 0.0091(8)
C44 0.0382(11) 0.0380(11) 0.0317(11) 0.0130(8) 0.0119(9) 0.0116(9)
C37 0.0280(10) 0.0421(11) 0.0308(11) 0.0038(8) 0.0045(8) 0.0015(8)
C10 0.0396(11) 0.0229(9) 0.0469(13) -0.0082(8) 0.0082(10) 0.0031(8)
C43 0.0328(11) 0.0338(11) 0.0444(12) 0.0108(9) 0.0076(9) -0.0034(8)
C33 0.0455(13) 0.0258(10) 0.0431(12) -0.0032(8) 0.0016(10) 0.0035(9)
C11 0.0605(16) 0.0360(12) 0.0581(16) -0.0196(11) 0.0001(13) -0.0026(11)
C34 0.0488(14) 0.0377(12) 0.0631(16) -0.0137(11) 0.0075(12) 0.0020(10)

loop_
_atom_type_symbol
_atom_type_description
_atom_type_scat_dispersion_real
_atom_type_scat_dispersion_imag
_atom_type_scat_source
C C 0.0033 0.0016 'International Tables Vol C Tables 4.2.6.8 and 6.1.1.4'
H H 0.0000 0.0000 'International Tables Vol C Tables 4.2.6.8 and 6.1.1.4'
N N 0.0061 0.0033 'International Tables Vol C Tables 4.2.6.8 and 6.1.1.4'
O O 0.0106 0.0060 'International Tables Vol C Tables 4.2.6.8 and 6.1.1.4'

loop_
_geom_angle_atom_site_label_1
_geom_angle_atom_site_label_2
_geom_angle_atom_site_label_3
_geom_angle
_geom_angle_site_symmetry_1
_geom_angle_site_symmetry_3
_geom_angle_publ_flag
C8 O9 C10 115.15(14) . . ?
C31 O32 C33 116.46(15) . . ?
C7 N13 H13 102.7 . . ?
C14 N13 H13 109.9 . . ?
C14 N13 C7 113.62(13) . . ?
C30 N36 H36 107.8 . . ?
C37 N36 H36 109.6 . . ?
C37 N36 C30 114.97(15) . . ?
O17 N15 O16 123.37(17) . . ?
O17 N15 C4 118.61(16) . . ?
O16 N15 C4 118.00(16) . . ?
O40 N38 C27 118.51(19) . . ?
O39 N38 O40 123.12(19) . . ?
O39 N38 C27 118.27(19) . . ?
C19 C18 C7 120.95(15) . . ?
C23 C18 C19 118.93(16) . . ?
C23 C18 C7 120.01(15) . . ?
C1 C2 H2 119.5 . . ?
C3 C2 H2 119.5 . . ?
C3 C2 C1 120.93(16) . . ?
O9 C8 C7 109.37(14) . . ?
O12 C8 O9 123.63(16) . . ?
O12 C8 C7 126.97(16) . . ?
C18 C19 H19 119.7 . . ?
C20 C19 C18 120.54(16) . . ?
C20 C19 H19 119.7 . . ?
C41 C46 H46 119.6 . . ?
C41 C46 C45 120.76(18) . . ?
C45 C46 H46 119.6 . . ?
C2 C1 C7 119.22(15) . . ?
C2 C1 C6 118.60(16) . . ?
C6 C1 C7 121.92(15) . . ?
C46 C41 C30 120.29(15) . . ?
C46 C41 C42 118.66(17) . . ?
C42 C41 C30 120.95(16) . . ?
C25 C24 C30 121.98(16) . . ?
C29 C24 C30 119.21(15) . . ?
C29 C24 C25 118.58(16) . . ?
C23 C22 H22 119.7 . . ?
C21 C22 H22 119.7 . . ?
C21 C22 C23 120.62(17) . . ?
N13 C7 C18 109.91(13) . . ?
N13 C7 C8 109.31(13) . . ?
N13 C7 C1 110.07(13) . . ?
C18 C7 C8 108.70(13) . . ?
C18 C7 C1 106.74(13) . . ?
C1 C7 C8 112.06(13) . . ?
C3 C4 N15 118.53(16) . . ?
C3 C4 C5 122.16(16) . . ?
C5 C4 N15 119.30(16) . . ?
C18 C23 C22 120.15(16) . . ?
C18 C23 H23 119.9 . . ?
C22 C23 H23 119.9 . . ?
C2 C3 H3 120.6 . . ?
C4 C3 C2 118.72(16) . . ?
C4 C3 H3 120.6 . . ?
O32 C31 C30 109.94(15) . . ?
O35 C31 O32 123.66(17) . . ?
O35 C31 C30 126.34(17) . . ?
N13 C14 H14A 109.5 . . ?
N13 C14 H14B 109.5 . . ?
N13 C14 H14C 109.5 . . ?
H14A C14 H14B 109.5 . . ?
H14A C14 H14C 109.5 . . ?
H14B C14 H14C 109.5 . . ?
C4 C5 H5 120.8 . . ?
C4 C5 C6 118.49(17) . . ?
C6 C5 H5 120.8 . . ?
N36 C30 C41 109.67(14) . . ?
N36 C30 C24 109.79(14) . . ?
N36 C30 C31 108.88(14) . . ?
C41 C30 C24 107.14(14) . . ?
C41 C30 C31 109.08(14) . . ?
C24 C30 C31 112.24(14) . . ?
C22 C21 H21 120.4 . . ?
C20 C21 C22 119.25(16) . . ?
C20 C21 H21 120.4 . . ?
C19 C20 H20 119.8 . . ?
C21 C20 C19 120.50(17) . . ?
C21 C20 H20 119.8 . . ?
C1 C6 H6 119.5 . . ?
C5 C6 C1 121.08(16) . . ?
C5 C6 H6 119.5 . . ?
C24 C25 H25 119.6 . . ?
C26 C25 C24 120.71(18) . . ?
C26 C25 H25 119.6 . . ?
C41 C42 H42 119.8 . . ?
C43 C42 C41 120.44(18) . . ?
C43 C42 H42 119.8 . . ?
C24 C29 H29 119.3 . . ?
C28 C29 C24 121.30(17) . . ?
C28 C29 H29 119.3 . . ?
C46 C45 H45 120.0 . . ?
C44 C45 C46 120.07(19) . . ?
C44 C45 H45 120.0 . . ?
C29 C28 H28 120.9 . . ?
C27 C28 C29 118.24(18) . . ?
C27 C28 H28 120.9 . . ?
C25 C26 H26 120.5 . . ?
C27 C26 C25 118.93(18) . . ?
C27 C26 H26 120.5 . . ?
C28 C27 N38 118.98(18) . . ?
C26 C27 N38 118.83(18) . . ?
C26 C27 C28 122.18(18) . . ?
C45 C44 H44 120.3 . . ?
C43 C44 C45 119.34(19) . . ?
C43 C44 H44 120.3 . . ?
N36 C37 H37A 109.5 . . ?
N36 C37 H37B 109.5 . . ?
N36 C37 H37C 109.5 . . ?
H37A C37 H37B 109.5 . . ?
H37A C37 H37C 109.5 . . ?
H37B C37 H37C 109.5 . . ?
O9 C10 H10A 110.1 . . ?
O9 C10 H10B 110.1 . . ?
O9 C10 C11 107.94(17) . . ?
H10A C10 H10B 108.4 . . ?
C11 C10 H10A 110.1 . . ?
C11 C10 H10B 110.1 . . ?
C42 C43 H43 119.6 . . ?
C44 C43 C42 120.71(19) . . ?
C44 C43 H43 119.6 . . ?
O32 C33 H33A 109.4 . . ?
O32 C33 H33B 109.4 . . ?
O32 C33 C34 110.99(18) . . ?
H33A C33 H33B 108.0 . . ?
C34 C33 H33A 109.4 . . ?
C34 C33 H33B 109.4 . . ?
C10 C11 H11A 109.5 . . ?
C10 C11 H11B 109.5 . . ?
C10 C11 H11C 109.5 . . ?
H11A C11 H11B 109.5 . . ?
H11A C11 H11C 109.5 . . ?
H11B C11 H11C 109.5 . . ?
C33 C34 H34A 109.5 . . ?
C33 C34 H34B 109.5 . . ?
C33 C34 H34C 109.5 . . ?
H34A C34 H34B 109.5 . . ?
H34A C34 H34C 109.5 . . ?
H34B C34 H34C 109.5 . . ?

loop_
_geom_bond_atom_site_label_1
_geom_bond_atom_site_label_2
_geom_bond_distance
_geom_bond_site_symmetry_2
_geom_bond_publ_flag
O9 C8 1.342(2) . ?
O9 C10 1.459(2) . ?
O12 C8 1.201(2) . ?
O32 C31 1.344(2) . ?
O32 C33 1.464(2) . ?
O35 C31 1.202(2) . ?
N13 H13 0.8994 . ?
N13 C7 1.472(2) . ?
N13 C14 1.464(2) . ?
N36 H36 0.9329 . ?
N36 C30 1.474(2) . ?
N36 C37 1.469(2) . ?
O17 N15 1.215(2) . ?
O16 N15 1.229(2) . ?
N15 C4 1.471(2) . ?
N38 O40 1.225(3) . ?
N38 O39 1.222(3) . ?
N38 C27 1.470(3) . ?
C18 C19 1.394(2) . ?
C18 C7 1.534(2) . ?
C18 C23 1.389(2) . ?
C2 H2 0.9300 . ?
C2 C1 1.394(2) . ?
C2 C3 1.385(2) . ?
C8 C7 1.553(2) . ?
C19 H19 0.9300 . ?
C19 C20 1.384(3) . ?
C46 H46 0.9300 . ?
C46 C41 1.388(2) . ?
C46 C45 1.389(3) . ?
C1 C7 1.541(2) . ?
C1 C6 1.396(2) . ?
C41 C30 1.532(2) . ?
C41 C42 1.393(3) . ?
C24 C30 1.540(2) . ?
C24 C25 1.397(3) . ?
C24 C29 1.395(3) . ?
C22 H22 0.9300 . ?
C22 C23 1.391(2) . ?
C22 C21 1.385(3) . ?
C4 C3 1.376(3) . ?
C4 C5 1.382(2) . ?
C23 H23 0.9300 . ?
C3 H3 0.9300 . ?
C31 C30 1.547(2) . ?
C14 H14A 0.9600 . ?
C14 H14B 0.9600 . ?
C14 H14C 0.9600 . ?
C5 H5 0.9300 . ?
C5 C6 1.383(3) . ?
C21 H21 0.9300 . ?
C21 C20 1.383(3) . ?
C20 H20 0.9300 . ?
C6 H6 0.9300 . ?
C25 H25 0.9300 . ?
C25 C26 1.384(3) . ?
C42 H42 0.9300 . ?
C42 C43 1.383(3) . ?
C29 H29 0.9300 . ?
C29 C28 1.385(3) . ?
C45 H45 0.9300 . ?
C45 C44 1.387(3) . ?
C28 H28 0.9300 . ?
C28 C27 1.382(3) . ?
C26 H26 0.9300 . ?
C26 C27 1.378(3) . ?
C44 H44 0.9300 . ?
C44 C43 1.381(3) . ?
C37 H37A 0.9600 . ?
C37 H37B 0.9600 . ?
C37 H37C 0.9600 . ?
C10 H10A 0.9700 . ?
C10 H10B 0.9700 . ?
C10 C11 1.495(3) . ?
C43 H43 0.9300 . ?
C33 H33A 0.9700 . ?
C33 H33B 0.9700 . ?
C33 C34 1.477(3) . ?
C11 H11A 0.9600 . ?
C11 H11B 0.9600 . ?
C11 H11C 0.9600 . ?
C34 H34A 0.9600 . ?
C34 H34B 0.9600 . ?
C34 H34C 0.9600 . ?

loop_
_geom_torsion_atom_site_label_1
_geom_torsion_atom_site_label_2
_geom_torsion_atom_site_label_3
_geom_torsion_atom_site_label_4
_geom_torsion
_geom_torsion_site_symmetry_1
_geom_torsion_site_symmetry_2
_geom_torsion_site_symmetry_3
_geom_torsion_site_symmetry_4
_geom_torsion_publ_flag
O9 C8 C7 N13 53.56(17) . . . . ?
O9 C8 C7 C18 -66.41(17) . . . . ?
O9 C8 C7 C1 175.86(13) . . . . ?
O12 C8 C7 N13 -124.78(19) . . . . ?
O12 C8 C7 C18 115.24(19) . . . . ?
O12 C8 C7 C1 -2.5(2) . . . . ?
O32 C31 C30 N36 64.36(19) . . . . ?
O32 C31 C30 C41 -55.29(19) . . . . ?
O32 C31 C30 C24 -173.87(15) . . . . ?
O35 C31 C30 N36 -112.8(2) . . . . ?
O35 C31 C30 C41 127.5(2) . . . . ?
O35 C31 C30 C24 8.9(3) . . . . ?
O17 N15 C4 C3 12.3(3) . . . . ?
O17 N15 C4 C5 -168.42(18) . . . . ?
O16 N15 C4 C3 -166.26(18) . . . . ?
O16 N15 C4 C5 13.0(3) . . . . ?
N15 C4 C3 C2 179.15(16) . . . . ?
N15 C4 C5 C6 -179.43(16) . . . . ?
O40 N38 C27 C28 -4.1(3) . . . . ?
O40 N38 C27 C26 174.7(2) . . . . ?
C18 C19 C20 C21 0.1(3) . . . . ?
C2 C1 C7 N13 -20.5(2) . . . . ?
C2 C1 C7 C18 98.75(17) . . . . ?
C2 C1 C7 C8 -142.36(15) . . . . ?
C2 C1 C6 C5 1.2(3) . . . . ?
C8 O9 C10 C11 176.38(18) . . . . ?
C19 C18 C7 N13 -150.85(15) . . . . ?
C19 C18 C7 C8 -31.2(2) . . . . ?
C19 C18 C7 C1 89.80(18) . . . . ?
C19 C18 C23 C22 0.9(3) . . . . ?
C46 C41 C30 N36 26.8(2) . . . . ?
C46 C41 C30 C24 -92.33(18) . . . . ?
C46 C41 C30 C31 145.95(16) . . . . ?
C46 C41 C42 C43 -1.0(3) . . . . ?
C46 C45 C44 C43 -0.5(3) . . . . ?
C1 C2 C3 C4 0.9(3) . . . . ?
C41 C46 C45 C44 -0.7(3) . . . . ?
C41 C42 C43 C44 -0.2(3) . . . . ?
C24 C25 C26 C27 -2.0(3) . . . . ?
C24 C29 C28 C27 -0.3(3) . . . . ?
C22 C21 C20 C19 0.4(3) . . . . ?
C7 C18 C19 C20 -177.00(16) . . . . ?
C7 C18 C23 C22 177.19(16) . . . . ?
C7 C1 C6 C5 175.29(16) . . . . ?
C4 C5 C6 C1 -0.4(3) . . . . ?
C23 C18 C19 C20 -0.7(3) . . . . ?
C23 C18 C7 N13 32.9(2) . . . . ?
C23 C18 C7 C8 152.52(16) . . . . ?
C23 C18 C7 C1 -86.43(18) . . . . ?
C23 C22 C21 C20 -0.2(3) . . . . ?
C3 C2 C1 C7 -175.74(15) . . . . ?
C3 C2 C1 C6 -1.5(3) . . . . ?
C3 C4 C5 C6 -0.2(3) . . . . ?
C31 O32 C33 C34 87.9(2) . . . . ?
C14 N13 C7 C18 169.43(14) . . . . ?
C14 N13 C7 C8 50.20(18) . . . . ?
C14 N13 C7 C1 -73.28(17) . . . . ?
C5 C4 C3 C2 -0.1(3) . . . . ?
C30 C41 C42 C43 -177.37(17) . . . . ?
C30 C24 C25 C26 177.39(17) . . . . ?
C30 C24 C29 C28 -176.37(17) . . . . ?
C21 C22 C23 C18 -0.4(3) . . . . ?
O39 N38 C27 C28 179.5(2) . . . . ?
O39 N38 C27 C26 -1.7(3) . . . . ?
C6 C1 C7 N13 165.47(15) . . . . ?
C6 C1 C7 C18 -75.29(19) . . . . ?
C6 C1 C7 C8 43.6(2) . . . . ?
C25 C24 C30 N36 158.95(16) . . . . ?
C25 C24 C30 C41 -82.01(19) . . . . ?
C25 C24 C30 C31 37.7(2) . . . . ?
C25 C24 C29 C28 -1.7(3) . . . . ?
C25 C26 C27 N38 -178.77(18) . . . . ?
C25 C26 C27 C28 0.0(3) . . . . ?
C42 C41 C30 N36 -156.89(16) . . . . ?
C42 C41 C30 C24 84.00(19) . . . . ?
C42 C41 C30 C31 -37.7(2) . . . . ?
C29 C24 C30 N36 -26.6(2) . . . . ?
C29 C24 C30 C41 92.45(19) . . . . ?
C29 C24 C30 C31 -147.83(16) . . . . ?
C29 C24 C25 C26 2.9(3) . . . . ?
C29 C28 C27 N38 179.92(18) . . . . ?
C29 C28 C27 C26 1.2(3) . . . . ?
C45 C46 C41 C30 177.87(16) . . . . ?
C45 C46 C41 C42 1.5(3) . . . . ?
C45 C44 C43 C42 1.0(3) . . . . ?
C37 N36 C30 C41 174.41(15) . . . . ?
C37 N36 C30 C24 -68.12(19) . . . . ?
C37 N36 C30 C31 55.13(19) . . . . ?
C10 O9 C8 O12 0.3(3) . . . . ?
C10 O9 C8 C7 -178.14(15) . . . . ?
C33 O32 C31 O35 -5.4(3) . . . . ?
C33 O32 C31 C30 177.27(16) . . . . ?
